data_4510377
loop_
_publ_author_name
'Bredikhin, Alexander A.'
'Zakharychev, Dmitry V.'
'Gubaidullin, Aidar T.'
'Fayzullin, Robert R.'
'Pashagin, Alexander V.'
'Bredikhina, Zemfira A.'

_publ_section_title
;
 Crystallization Features of the Chiral Drug Timolol Precursor: The Rare
 Case of Conglomerate with Partial Solid Solutions
;
_journal_issue 4
_journal_name_full 'Crystal Growth &amp; Design'
_journal_page_first 1676
_journal_paper_doi 10.1021/cg4017905
_journal_volume 14
_journal_year 2014
_chemical_absolute_configuration un
_chemical_formula_moiety 'C9 H13 N3 O3 S'
_chemical_formula_sum 'C9 H13 N3 O3 S'
_chemical_formula_weight 243.28
_chemical_name_systematic
;
 ?
;
_space_group_IT_number 1
_symmetry_cell_setting triclinic
_symmetry_Int_Tables_number 1
_symmetry_space_group_name_Hall 'P 1'
_symmetry_space_group_name_H-M 'P 1'
_atom_sites_solution_hydrogens geom
_atom_sites_solution_primary direct
_atom_sites_solution_secondary difmap
_audit_creation_method SHELXL-97
_cell_angle_alpha 90.056(5)
_cell_angle_beta 90.057(6)
_cell_angle_gamma 90.049(6)
_cell_formula_units_Z 4
_cell_length_a 4.2226(14)
_cell_length_b 9.193(3)
_cell_length_c 28.190(9)
_cell_measurement_reflns_used 3984
_cell_measurement_temperature 296(2)
_cell_measurement_theta_max 27.96
_cell_measurement_theta_min 2.33
_cell_volume 1094.3(6)
_computing_cell_refinement 'APEX2 v2008.6-1 (Bruker AXS)'
_computing_data_collection 'Bruker SMART'
_computing_data_reduction 'SAINT V7.34A (Bruker AXS, 2006)'
_computing_molecular_graphics 'Ortep-3 for Windows (Farrugia, 1997)'
_computing_publication_material 'WinGX publication routines (Farrugia, 1999)'
_computing_structure_refinement 'SHELXL-97 (Sheldrick, 1997)'
_computing_structure_solution 'SHELXS-97 (Sheldrick, 1990)'
_diffrn_ambient_temperature 296(2)
_diffrn_measured_fraction_theta_full 0.978
_diffrn_measured_fraction_theta_max 0.753
_diffrn_measurement_device_type 'Bruker APEX-II CCD'
_diffrn_measurement_method 'phi and omega scans'
_diffrn_radiation_monochromator graphite
_diffrn_radiation_source 'fine-focus sealed tube'
_diffrn_radiation_type MoK\a
_diffrn_radiation_wavelength 0.71073
_diffrn_reflns_av_R_equivalents 0.0220
_diffrn_reflns_av_sigmaI/netI 0.0482
_diffrn_reflns_limit_h_max 5
_diffrn_reflns_limit_h_min -5
_diffrn_reflns_limit_k_max 13
_diffrn_reflns_limit_k_min -12
_diffrn_reflns_limit_l_max 37
_diffrn_reflns_limit_l_min -40
_diffrn_reflns_number 11234
_diffrn_reflns_theta_full 26.25
_diffrn_reflns_theta_max 31.37
_diffrn_reflns_theta_min 2.22
_exptl_absorpt_coefficient_mu 0.292
_exptl_absorpt_correction_T_max 0.9520
_exptl_absorpt_correction_T_min 0.8652
_exptl_absorpt_correction_type multi-scan
_exptl_absorpt_process_details
;
G.M. Sheldrick (1998a). SADABS v.2.01, Bruker.
Siemens Area Detector Absorption Correction Program.
Bruker AXS. Madison. Wisconsin. USA
;
_exptl_crystal_colour colorless
_exptl_crystal_density_diffrn 1.477
_exptl_crystal_density_method 'not measured'
_exptl_crystal_description prism
_exptl_crystal_F_000 512
_exptl_crystal_size_max 0.51
_exptl_crystal_size_mid 0.24
_exptl_crystal_size_min 0.17
_refine_diff_density_max 0.371
_refine_diff_density_min -0.410
_refine_diff_density_rms 0.046
_refine_ls_abs_structure_details 'Flack H D (1983), Acta Cryst. A39, 876-881'
_refine_ls_abs_structure_Flack 0.41(8)
_refine_ls_extinction_method none
_refine_ls_goodness_of_fit_ref 1.040
_refine_ls_hydrogen_treatment constr
_refine_ls_matrix_type full
_refine_ls_number_parameters 617
_refine_ls_number_reflns 8925
_refine_ls_number_restraints 3
_refine_ls_restrained_S_all 1.040
_refine_ls_R_factor_all 0.0678
_refine_ls_R_factor_gt 0.0519
_refine_ls_shift/su_max 0.000
_refine_ls_shift/su_mean 0.000
_refine_ls_structure_factor_coef Fsqd
_refine_ls_weighting_details 'calc w=1/[\s^2^(Fo^2^)+(0.0564P)^2^+0.3654P] where P=(Fo^2^+2Fc^2^)/3'
_refine_ls_weighting_scheme calc
_refine_ls_wR_factor_gt 0.1233
_refine_ls_wR_factor_ref 0.1334
_reflns_number_gt 6936
_reflns_number_total 8925
_reflns_threshold_expression >2sigma(I)
_cod_data_source_file cg4017905_si_002.cif
_cod_data_source_block b_sm13
_cod_depositor_comments
;
The following automatic conversions were performed:

'_symmetry_cell_setting' value 'Triclinic' changed to 'triclinic'
according to
/usr/data/users/saulius/automatic-downloads/current/ACS/lib/dictionaries/cif_core.dic
dictionary named 'cif_core.dic' version 2.4.2 from 2011-04-26.

Automatic conversion script
Id: cif_fix_values 2281 2013-09-26 08:29:07Z andrius 
;
_cod_original_cell_volume 1094.2(6)
_cod_database_code 4510377

loop_
_symmetry_equiv_pos_as_xyz
'x, y, z'

loop_
_atom_site_label
_atom_site_type_symbol
_atom_site_fract_x
_atom_site_fract_y
_atom_site_fract_z
_atom_site_U_iso_or_equiv
_atom_site_adp_type
_atom_site_occupancy
_atom_site_symmetry_multiplicity
_atom_site_calc_flag
_atom_site_refinement_flags
_atom_site_disorder_assembly
_atom_site_disorder_group
C1A C 0.1467(13) 1.3059(6) 0.00697(17) 0.0717(13) Uani 1 1 d . . .
H11A H -0.0290 1.3215 -0.0146 0.086 Uiso 0.767(13) 1 calc PR A 1
H12A H 0.2440 1.3939 0.0192 0.086 Uiso 0.767(13) 1 calc PR A 1
H13A H -0.0804 1.2899 0.0070 0.086 Uiso 0.233(13) 1 d PR A 2
H14A H 0.2136 1.3992 -0.0056 0.086 Uiso 0.233(13) 1 d PR A 2
C2A C 0.1331(13) 1.1784(6) 0.0384(2) 0.0497(17) Uani 0.767(13) 1 d P A 1
H2A H -0.0531 1.1158 0.0346 0.060 Uiso 0.767(13) 1 calc PR A 1
C2B C -0.3680(13) 0.3212(6) 0.4290(2) 0.0505(17) Uani 0.779(13) 1 d P B 1
H2B H -0.5526 0.3848 0.4326 0.061 Uiso 0.779(13) 1 calc PR B 1
C2C C 0.8633(13) -0.1790(6) 0.5384(2) 0.0509(17) Uani 0.757(13) 1 d P C 1
H2C H 1.0488 -0.1159 0.5347 0.061 Uiso 0.757(13) 1 calc PR C 1
C2D C 1.3605(13) 0.6773(6) 0.9292(2) 0.0540(17) Uani 0.799(13) 1 d P D 1
H2D H 1.5459 0.6141 0.9326 0.065 Uiso 0.799(13) 1 calc PR D 1
C22A C 0.328(4) 1.2436(17) 0.0446(6) 0.039(5) Uani 0.233(13) 1 d P A 2
H22A H 0.5155 1.3047 0.0493 0.047 Uiso 0.233(13) 1 calc PR A 2
C22B C -0.177(4) 0.2526(19) 0.4205(6) 0.040(5) Uani 0.221(13) 1 d P B 2
H22B H 0.0090 0.1909 0.4153 0.048 Uiso 0.221(13) 1 calc PR B 2
C22C C 0.673(4) -0.2459(17) 0.5462(6) 0.047(5) Uani 0.243(13) 1 d P C 2
H22C H 0.4862 -0.3074 0.5511 0.056 Uiso 0.243(13) 1 calc PR C 2
C22D C 1.169(4) 0.7433(18) 0.9223(6) 0.033(5) Uani 0.201(13) 1 d P D 2
H22D H 0.9817 0.8049 0.9178 0.040 Uiso 0.201(13) 1 calc PR D 2
C3A C 0.2618(14) 1.1845(6) 0.0847(2) 0.0777(16) Uani 1 1 d . . .
H31A H 0.0993 1.2134 0.1071 0.093 Uiso 0.767(13) 1 calc PR A 1
H32A H 0.4309 1.2559 0.0859 0.093 Uiso 0.767(13) 1 calc PR A 1
H33A H 0.3353 1.2516 0.1089 0.093 Uiso 0.233(13) 1 d PR A 2
H34A H 0.0330 1.1800 0.0874 0.093 Uiso 0.233(13) 1 d PR A 2
C4A C 0.5292(9) 1.0391(3) 0.13936(14) 0.0467(8) Uani 1 1 d . . .
C5A C 0.6731(9) 0.9090(4) 0.15807(13) 0.0426(8) Uani 1 1 d . A .
C6A C 0.8048(10) 0.6571(4) 0.16604(15) 0.0503(9) Uani 1 1 d . A .
H61A H 0.7178 0.6604 0.1979 0.060 Uiso 1 1 calc R . .
H62A H 1.0322 0.6706 0.1682 0.060 Uiso 1 1 calc R . .
C7A C 0.7319(11) 0.5121(4) 0.14343(16) 0.0549(10) Uani 1 1 d . . .
H71A H 0.8340 0.4359 0.1616 0.066 Uiso 1 1 calc R . .
H72A H 0.5052 0.4954 0.1447 0.066 Uiso 1 1 calc R . .
C8A C 0.6881(10) 0.6132(4) 0.06885(15) 0.0506(9) Uani 1 1 d . . .
H81A H 0.4605 0.5988 0.0694 0.061 Uiso 1 1 calc R . .
H82A H 0.7575 0.6057 0.0361 0.061 Uiso 1 1 calc R . .
C9A C 0.7625(9) 0.7627(4) 0.08705(14) 0.0447(8) Uani 1 1 d . A .
H91A H 0.9878 0.7814 0.0843 0.054 Uiso 1 1 calc R . .
H92A H 0.6505 0.8349 0.0684 0.054 Uiso 1 1 calc R . .
C1B C -0.3563(14) 0.1926(6) 0.46121(17) 0.0734(13) Uani 1 1 d . . .
H11B H -0.5321 0.1781 0.4828 0.088 Uiso 0.779(13) 1 calc PR B 1
H12B H -0.2606 0.1040 0.4492 0.088 Uiso 0.779(13) 1 calc PR B 1
H13B H -0.5833 0.2088 0.4617 0.088 Uiso 0.221(13) 1 d PR B 2
H14B H -0.2893 0.0995 0.4739 0.088 Uiso 0.221(13) 1 d PR B 2
C3B C -0.2369(14) 0.3146(6) 0.38353(19) 0.0769(16) Uani 1 1 d . . .
H31B H -0.3973 0.2845 0.3609 0.092 Uiso 0.779(13) 1 calc PR B 1
H32B H -0.0672 0.2436 0.3829 0.092 Uiso 0.779(13) 1 calc PR B 1
H33B H -0.1726 0.2486 0.3585 0.092 Uiso 0.221(13) 1 d PR B 2
H34B H -0.4657 0.3221 0.3815 0.092 Uiso 0.221(13) 1 d PR B 2
C4B C 0.0306(9) 0.4584(4) 0.32816(13) 0.0469(8) Uani 1 1 d . . .
C5B C 0.1720(8) 0.5890(4) 0.30986(13) 0.0407(8) Uani 1 1 d . B .
C6B C 0.3056(10) 0.8417(4) 0.30228(14) 0.0480(9) Uani 1 1 d . B .
H61B H 0.2217 0.8376 0.2703 0.058 Uiso 1 1 calc R . .
H62B H 0.5334 0.8289 0.3006 0.058 Uiso 1 1 calc R . .
C7B C 0.2308(11) 0.9867(4) 0.32406(17) 0.0543(10) Uani 1 1 d . . .
H71B H 0.3334 1.0627 0.3058 0.065 Uiso 1 1 calc R . .
H72B H 0.0040 1.0029 0.3226 0.065 Uiso 1 1 calc R . .
C8B C 0.1879(10) 0.8848(4) 0.39970(15) 0.0509(9) Uani 1 1 d . . .
H81B H -0.0398 0.8987 0.3996 0.061 Uiso 1 1 calc R . .
H82B H 0.2609 0.8921 0.4323 0.061 Uiso 1 1 calc R . .
C9B C 0.2635(9) 0.7356(4) 0.38073(13) 0.0437(8) Uani 1 1 d . B .
H91B H 0.4892 0.7176 0.3834 0.052 Uiso 1 1 calc R . .
H92B H 0.1533 0.6625 0.3992 0.052 Uiso 1 1 calc R . .
C1C C 0.8481(14) -0.3078(6) 0.50670(17) 0.0731(13) Uani 1 1 d . . .
H11C H 1.0225 -0.3234 0.4849 0.088 Uiso 0.757(13) 1 calc PR C 1
H12C H 0.7516 -0.3958 0.5190 0.088 Uiso 0.757(13) 1 calc PR C 1
H13C H 0.7796 -0.4011 0.4943 0.088 Uiso 0.243(13) 1 d PR C 2
H14C H 1.0752 -0.2919 0.5060 0.088 Uiso 0.243(13) 1 d PR C 2
C3C C 0.7309(14) -0.1858(6) 0.5848(2) 0.0776(16) Uani 1 1 d . . .
H31C H 0.8919 -0.2152 0.6074 0.093 Uiso 0.757(13) 1 calc PR C 1
H32C H 0.5613 -0.2570 0.5855 0.093 Uiso 0.757(13) 1 calc PR C 1
H33C H 0.6568 -0.2522 0.6091 0.093 Uiso 0.243(13) 1 d PR C 2
H34C H 0.9593 -0.1807 0.5881 0.093 Uiso 0.243(13) 1 d PR C 2
C4C C 0.4667(9) -0.0416(3) 0.63954(14) 0.0471(9) Uani 1 1 d . . .
C5C C 0.3205(9) 0.0889(4) 0.65792(13) 0.0418(8) Uani 1 1 d . C .
C6C C 0.1884(10) 0.3411(4) 0.66581(15) 0.0487(9) Uani 1 1 d . C .
H61C H 0.2730 0.3375 0.6978 0.058 Uiso 1 1 calc R . .
H62C H -0.0393 0.3281 0.6675 0.058 Uiso 1 1 calc R . .
C7C C 0.2650(11) 0.4859(4) 0.64344(15) 0.0512(10) Uani 1 1 d . . .
H71C H 0.1654 0.5626 0.6618 0.061 Uiso 1 1 calc R . .
H72C H 0.4921 0.5012 0.6446 0.061 Uiso 1 1 calc R . .
C8C C 0.3074(10) 0.3855(4) 0.56870(15) 0.0502(9) Uani 1 1 d . . .
H81C H 0.5350 0.3999 0.5693 0.060 Uiso 1 1 calc R . .
H82C H 0.2379 0.3927 0.5360 0.060 Uiso 1 1 calc R . .
C9C C 0.2325(9) 0.2361(4) 0.58703(13) 0.0447(8) Uani 1 1 d . C .
H91C H 0.0070 0.2177 0.5843 0.054 Uiso 1 1 calc R . .
H92C H 0.3437 0.1638 0.5683 0.054 Uiso 1 1 calc R . .
C1D C 1.3489(14) 0.8052(6) 0.96111(17) 0.0734(13) Uani 1 1 d . . .
H11D H 1.5256 0.8204 0.9826 0.088 Uiso 0.799(13) 1 calc PR D 1
H12D H 1.2519 0.8934 0.9491 0.088 Uiso 0.799(13) 1 calc PR D 1
H13D H 1.5759 0.7891 0.9612 0.088 Uiso 0.201(13) 1 d PR D 2
H14D H 1.2826 0.8986 0.9736 0.088 Uiso 0.201(13) 1 d PR D 2
C3D C 1.2291(14) 0.6860(6) 0.88315(19) 0.0760(15) Uani 1 1 d . . .
H31D H 1.3894 0.7162 0.8606 0.091 Uiso 0.799(13) 1 calc PR D 1
H32D H 1.0584 0.7566 0.8826 0.091 Uiso 0.799(13) 1 calc PR D 1
H33D H 1.1547 0.7525 0.8589 0.091 Uiso 0.201(13) 1 d PR D 2
H34D H 1.4576 0.6815 0.8801 0.091 Uiso 0.201(13) 1 d PR D 2
C4D C 0.9649(9) 0.5391(4) 0.82839(13) 0.0464(8) Uani 1 1 d . . .
C5D C 0.8212(9) 0.4092(4) 0.80990(13) 0.0420(8) Uani 1 1 d . D .
C6D C 0.6901(10) 0.1567(4) 0.80225(15) 0.0492(9) Uani 1 1 d . D .
H61D H 0.7745 0.1603 0.7703 0.059 Uiso 1 1 calc R . .
H62D H 0.4625 0.1696 0.8005 0.059 Uiso 1 1 calc R . .
C7D C 0.7652(11) 0.0123(4) 0.82440(18) 0.0568(11) Uani 1 1 d . . .
H72D H 0.6652 -0.0642 0.8060 0.068 Uiso 1 1 calc R . .
H71D H 0.9922 -0.0032 0.8234 0.068 Uiso 1 1 calc R . .
C8D C 0.8085(10) 0.1134(4) 0.89986(14) 0.0486(9) Uani 1 1 d . . .
H81D H 1.0360 0.0989 0.8997 0.058 Uiso 1 1 calc R . .
H82D H 0.7362 0.1065 0.9324 0.058 Uiso 1 1 calc R . .
C9D C 0.7330(9) 0.2631(4) 0.88066(13) 0.0432(8) Uani 1 1 d . D .
H92D H 0.5074 0.2812 0.8832 0.052 Uiso 1 1 calc R . .
H91D H 0.8434 0.3363 0.8992 0.052 Uiso 1 1 calc R . .
N4A N 0.5535(10) 1.1521(3) 0.16758(14) 0.0654(10) Uani 1 1 d . A .
N5A N 0.7980(8) 0.9296(4) 0.20002(12) 0.0532(8) Uani 1 1 d . . .
N6A N 0.6651(7) 0.7730(3) 0.13704(10) 0.0390(6) Uani 1 1 d . . .
N4B N 0.0549(10) 0.3463(3) 0.30035(13) 0.0640(10) Uani 1 1 d . B .
N5B N 0.2986(9) 0.5680(4) 0.26767(13) 0.0554(9) Uani 1 1 d . . .
N6B N 0.1659(7) 0.7254(3) 0.33087(10) 0.0395(6) Uani 1 1 d . . .
N4C N 0.4420(10) -0.1542(3) 0.66747(13) 0.0626(10) Uani 1 1 d . C .
N5C N 0.1977(9) 0.0681(4) 0.69999(12) 0.0546(8) Uani 1 1 d . . .
N6C N 0.3295(7) 0.2252(3) 0.63693(10) 0.0389(6) Uani 1 1 d . . .
N4D N 0.9412(10) 0.6518(3) 0.80058(14) 0.0643(10) Uani 1 1 d . D .
N5D N 0.6970(8) 0.4303(4) 0.76758(13) 0.0544(8) Uani 1 1 d . . .
N6D N 0.8304(7) 0.2729(3) 0.83088(10) 0.0395(6) Uani 1 1 d . . .
O1A O 0.3480(9) 1.1820(4) -0.00132(12) 0.0796(10) Uani 1 1 d . A .
O3A O 0.3843(7) 1.0418(3) 0.09728(10) 0.0597(7) Uani 1 1 d . A .
O4A O 0.8336(7) 0.5026(3) 0.09555(10) 0.0530(7) Uani 1 1 d . . .
O1B O -0.1532(9) 0.3159(4) 0.46922(11) 0.0770(10) Uani 1 1 d . B .
O3B O -0.1149(7) 0.4562(3) 0.37062(10) 0.0594(7) Uani 1 1 d . B .
O4B O 0.3328(7) 0.9956(3) 0.37225(10) 0.0531(7) Uani 1 1 d . . .
O1C O 0.6468(9) -0.1844(4) 0.49866(12) 0.0783(10) Uani 1 1 d . C .
O3C O 0.6094(7) -0.0441(3) 0.59738(10) 0.0596(7) Uani 1 1 d . C .
O4C O 0.1615(7) 0.4957(3) 0.59546(10) 0.0525(7) Uani 1 1 d . . .
O1D O 1.1482(9) 0.6825(4) 0.96941(12) 0.0783(10) Uani 1 1 d . D .
O3D O 1.1090(7) 0.5421(3) 0.87072(10) 0.0595(7) Uani 1 1 d . D .
O4D O 0.6606(7) 0.0027(3) 0.87227(10) 0.0540(7) Uani 1 1 d . . .
S1A S 0.7375(3) 1.09942(12) 0.21555(4) 0.0680(3) Uani 1 1 d . A .
S1B S 0.2378(3) 0.39877(12) 0.25239(4) 0.0683(3) Uani 1 1 d . B .
S1C S 0.2568(3) -0.10143(11) 0.71559(4) 0.0683(3) Uani 1 1 d . C .
S1D S 0.7569(3) 0.59926(11) 0.75238(4) 0.0676(3) Uani 1 1 d . D .

loop_
_atom_site_aniso_label
_atom_site_aniso_U_11
_atom_site_aniso_U_22
_atom_site_aniso_U_33
_atom_site_aniso_U_23
_atom_site_aniso_U_13
_atom_site_aniso_U_12
C1A 0.095(4) 0.065(3) 0.055(3) 0.000(2) -0.014(2) 0.010(3)
C2A 0.041(3) 0.047(3) 0.062(3) -0.006(2) -0.004(2) 0.003(2)
C2B 0.045(3) 0.047(3) 0.059(3) -0.008(2) 0.001(2) -0.004(2)
C2C 0.043(3) 0.043(3) 0.067(4) 0.005(2) 0.009(2) 0.003(2)
C2D 0.050(3) 0.049(3) 0.063(3) 0.009(2) -0.004(2) -0.005(2)
C22A 0.030(9) 0.042(9) 0.046(9) 0.003(6) 0.004(6) -0.004(6)
C22B 0.033(10) 0.045(10) 0.042(9) -0.006(7) 0.003(6) 0.006(7)
C22C 0.053(11) 0.037(8) 0.050(10) 0.011(7) 0.009(7) 0.001(7)
C22D 0.033(10) 0.035(9) 0.031(9) 0.001(6) -0.007(6) 0.009(7)
C3A 0.107(4) 0.057(3) 0.069(3) 0.005(2) 0.018(3) 0.041(3)
C4A 0.059(2) 0.0303(16) 0.051(2) -0.0031(14) 0.0149(17) 0.0008(15)
C5A 0.050(2) 0.0329(17) 0.045(2) -0.0036(14) 0.0070(15) -0.0045(14)
C6A 0.065(3) 0.0335(19) 0.053(2) 0.0010(16) 0.0024(18) 0.0037(16)
C7A 0.075(3) 0.031(2) 0.058(3) 0.0004(18) 0.009(2) 0.0057(17)
C8A 0.060(2) 0.043(2) 0.049(2) -0.0096(16) 0.0046(17) 0.0037(17)
C9A 0.055(2) 0.0373(19) 0.042(2) -0.0024(15) 0.0070(15) 0.0004(15)
C1B 0.099(4) 0.065(3) 0.057(3) 0.000(2) 0.016(2) -0.010(3)
C3B 0.111(4) 0.064(3) 0.055(3) 0.013(2) -0.013(3) -0.044(3)
C4B 0.061(2) 0.0359(17) 0.044(2) -0.0023(14) -0.0116(17) 0.0004(15)
C5B 0.049(2) 0.0309(17) 0.0425(19) -0.0052(14) -0.0057(15) 0.0064(14)
C6B 0.062(2) 0.038(2) 0.044(2) -0.0017(15) -0.0023(17) -0.0054(16)
C7B 0.069(3) 0.0313(19) 0.062(3) -0.0020(18) -0.005(2) -0.0040(17)
C8B 0.067(3) 0.042(2) 0.043(2) -0.0134(16) 0.0007(17) -0.0060(17)
C9B 0.056(2) 0.0354(18) 0.040(2) -0.0013(15) -0.0042(15) 0.0008(15)
C1C 0.103(4) 0.064(3) 0.052(3) -0.004(2) 0.012(2) 0.011(3)
C3C 0.110(4) 0.061(3) 0.062(3) -0.014(2) -0.014(3) 0.044(3)
C4C 0.060(2) 0.0306(16) 0.051(2) -0.0031(14) -0.0123(17) -0.0007(15)
C5C 0.051(2) 0.0318(17) 0.0422(19) 0.0032(14) -0.0066(15) -0.0043(14)
C6C 0.063(2) 0.0346(19) 0.049(2) -0.0026(16) 0.0009(17) 0.0030(16)
C7C 0.071(3) 0.0310(19) 0.051(2) -0.0008(17) -0.0053(19) 0.0063(16)
C8C 0.062(2) 0.042(2) 0.047(2) 0.0074(16) -0.0021(17) 0.0044(17)
C9C 0.059(2) 0.0384(19) 0.037(2) -0.0007(15) -0.0055(15) 0.0014(15)
C1D 0.100(4) 0.067(3) 0.053(3) -0.004(2) -0.013(2) -0.008(3)
C3D 0.107(4) 0.058(3) 0.063(3) -0.007(2) 0.013(3) -0.039(3)
C4D 0.062(2) 0.0327(16) 0.045(2) -0.0038(13) 0.0153(17) 0.0020(15)
C5D 0.052(2) 0.0293(17) 0.045(2) 0.0010(14) 0.0069(15) 0.0036(14)
C6D 0.065(2) 0.0348(19) 0.047(2) -0.0018(15) 0.0013(17) -0.0033(16)
C7D 0.068(3) 0.0303(19) 0.072(3) -0.0051(19) 0.006(2) -0.0055(17)
C8D 0.064(2) 0.042(2) 0.040(2) 0.0082(15) 0.0004(16) -0.0057(17)
C9D 0.054(2) 0.0343(18) 0.041(2) 0.0000(15) 0.0048(15) -0.0017(15)
N4A 0.091(3) 0.0328(16) 0.072(2) -0.0081(15) 0.025(2) -0.0015(16)
N5A 0.069(2) 0.0434(18) 0.047(2) -0.0144(15) 0.0018(16) -0.0026(15)
N6A 0.0506(17) 0.0279(13) 0.0386(15) -0.0045(11) 0.0047(12) 0.0017(11)
N4B 0.092(3) 0.0312(15) 0.068(2) -0.0118(14) -0.023(2) 0.0040(16)
N5B 0.070(2) 0.0433(19) 0.052(2) -0.0136(15) 0.0027(16) 0.0033(15)
N6B 0.0504(17) 0.0290(14) 0.0393(15) -0.0061(11) -0.0011(12) -0.0015(11)
N4C 0.090(3) 0.0334(15) 0.065(2) 0.0071(14) -0.0207(19) -0.0009(15)
N5C 0.074(2) 0.0449(19) 0.0452(19) 0.0105(15) 0.0006(16) -0.0044(15)
N6C 0.0504(17) 0.0266(13) 0.0397(15) 0.0006(11) -0.0032(12) 0.0024(11)
N4D 0.091(3) 0.0280(15) 0.074(2) 0.0075(14) 0.025(2) 0.0007(15)
N5D 0.067(2) 0.0424(18) 0.053(2) 0.0072(15) 0.0015(16) 0.0039(15)
N6D 0.0520(18) 0.0281(13) 0.0384(15) -0.0012(11) 0.0027(12) -0.0020(11)
O1A 0.093(3) 0.092(3) 0.054(2) -0.0179(17) 0.0111(16) 0.0170(19)
O3A 0.083(2) 0.0419(14) 0.0537(17) 0.0019(12) 0.0027(15) 0.0193(13)
O4A 0.0649(17) 0.0380(14) 0.0562(17) -0.0118(12) 0.0080(13) 0.0078(12)
O1B 0.093(3) 0.089(3) 0.0489(18) -0.0199(17) -0.0076(16) -0.0122(19)
O3B 0.084(2) 0.0431(14) 0.0516(17) 0.0013(12) -0.0022(14) -0.0175(13)
O4B 0.0675(18) 0.0342(13) 0.0575(17) -0.0118(11) -0.0034(13) -0.0083(12)
O1C 0.092(3) 0.088(3) 0.055(2) 0.0153(17) -0.0080(17) 0.0155(19)
O3C 0.083(2) 0.0420(14) 0.0537(17) -0.0063(11) 0.0010(14) 0.0199(13)
O4C 0.0668(18) 0.0331(13) 0.0576(17) 0.0057(11) -0.0061(13) 0.0085(11)
O1D 0.093(3) 0.092(3) 0.0493(19) 0.0105(17) 0.0109(16) -0.0172(19)
O3D 0.082(2) 0.0405(14) 0.0561(17) -0.0052(12) 0.0026(14) -0.0174(13)
O4D 0.0659(17) 0.0348(14) 0.0613(17) 0.0081(12) 0.0076(13) -0.0077(12)
S1A 0.1005(9) 0.0449(6) 0.0584(7) -0.0197(5) 0.0074(6) -0.0099(5)
S1B 0.1030(9) 0.0458(6) 0.0560(7) -0.0201(5) -0.0053(6) 0.0122(5)
S1C 0.1018(9) 0.0450(6) 0.0580(7) 0.0171(5) -0.0055(6) -0.0103(5)
S1D 0.1017(9) 0.0446(6) 0.0564(7) 0.0158(5) 0.0061(6) 0.0112(5)

loop_
_atom_type_symbol
_atom_type_description
_atom_type_scat_dispersion_real
_atom_type_scat_dispersion_imag
_atom_type_scat_source
C C 0.0033 0.0016 'International Tables Vol C Tables 4.2.6.8 and 6.1.1.4'
H H 0.0000 0.0000 'International Tables Vol C Tables 4.2.6.8 and 6.1.1.4'
N N 0.0061 0.0033 'International Tables Vol C Tables 4.2.6.8 and 6.1.1.4'
O O 0.0106 0.0060 'International Tables Vol C Tables 4.2.6.8 and 6.1.1.4'
S S 0.1246 0.1234 'International Tables Vol C Tables 4.2.6.8 and 6.1.1.4'

loop_
_geom_angle_atom_site_label_1
_geom_angle_atom_site_label_2
_geom_angle_atom_site_label_3
_geom_angle
C22A C1A O1A 59.1(7)
C22A C1A C2A 41.6(6)
O1A C1A C2A 59.4(3)
C22A C1A H11A 159.2
O1A C1A H11A 117.8
C2A C1A H11A 117.8
C22A C1A H12A 81.1
O1A C1A H12A 117.8
C2A C1A H12A 117.8
H11A C1A H12A 115.0
C22A C1A H13A 117.8
O1A C1A H13A 117.7
C2A C1A H13A 80.7
H11A C1A H13A 43.0
H12A C1A H13A 122.9
C22A C1A H14A 118.1
O1A C1A H14A 117.9
C2A C1A H14A 159.4
H11A C1A H14A 82.1
H12A C1A H14A 43.0
H13A C1A H14A 115.0
C3A C2A O1A 118.3(5)
C3A C2A C1A 120.7(5)
O1A C2A C1A 59.3(3)
C3A C2A H2A 115.6
O1A C2A H2A 115.6
C1A C2A H2A 115.6
C3A C2A H34A 39.6
O1A C2A H34A 157.9
C1A C2A H34A 125.5
H2A C2A H34A 82.9
C3B C2B O1B 117.8(5)
C3B C2B C1B 120.8(5)
O1B C2B C1B 58.4(3)
C3B C2B H2B 115.9
O1B C2B H2B 115.9
C1B C2B H2B 115.9
C3B C2B H34B 40.6
O1B C2B H34B 158.4
C1B C2B H34B 126.7
H2B C2B H34B 82.0
C3C C2C O1C 117.5(5)
C3C C2C C1C 120.1(5)
O1C C2C C1C 58.7(3)
C3C C2C H2C 116.1
O1C C2C H2C 116.1
C1C C2C H2C 116.1
C3C C2C H34C 39.3
O1C C2C H34C 156.8
C1C C2C H34C 125.5
H2C C2C H34C 83.7
C3D C2D O1D 118.3(5)
C3D C2D C1D 119.9(5)
O1D C2D C1D 58.4(3)
C3D C2D H2D 116.0
O1D C2D H2D 116.0
C1D C2D H2D 116.0
C3D C2D H34D 39.7
O1D C2D H34D 157.9
C1D C2D H34D 124.8
H2D C2D H34D 83.3
C3A C22A O1A 130.5(13)
C3A C22A C1A 135.1(12)
O1A C22A C1A 60.9(7)
C3A C22A H22A 107.5
O1A C22A H22A 107.5
C1A C22A H22A 107.5
C3B C22B C1B 137.1(14)
C3B C22B O1B 128.3(14)
C1B C22B O1B 57.8(7)
C3B C22B H22B 108.1
C1B C22B H22B 108.1
O1B C22B H22B 108.1
C3C C22C C1C 138.1(15)
C3C C22C O1C 130.3(13)
C1C C22C O1C 59.1(7)
C3C C22C H22C 106.9
C1C C22C H22C 106.9
O1C C22C H22C 106.9
C3D C22D O1D 131.4(13)
C3D C22D C1D 136.5(14)
O1D C22D C1D 59.2(7)
C3D C22D H22D 107.1
O1D C22D H22D 107.1
C1D C22D H22D 107.1
C22A C3A C2A 44.6(7)
C22A C3A O3A 121.2(8)
C2A C3A O3A 109.0(4)
C22A C3A H31A 127.7
C2A C3A H31A 109.9
O3A C3A H31A 109.9
C22A C3A H32A 65.4
C2A C3A H32A 109.9
O3A C3A H32A 109.9
H31A C3A H32A 108.3
C22A C3A H33A 106.3
C2A C3A H33A 142.7
O3A C3A H33A 106.8
H31A C3A H33A 66.1
H32A C3A H33A 46.5
C22A C3A H34A 107.7
C2A C3A H34A 71.9
O3A C3A H34A 107.3
H31A C3A H34A 41.8
H32A C3A H34A 139.4
H33A C3A H34A 106.8
N4A C4A O3A 124.0(3)
N4A C4A C5A 113.7(4)
O3A C4A C5A 122.3(3)
N5A C5A N6A 121.8(3)
N5A C5A C4A 112.4(3)
N6A C5A C4A 125.7(3)
N6A C6A C7A 108.9(3)
N6A C6A H61A 109.9
C7A C6A H61A 109.9
N6A C6A H62A 109.9
C7A C6A H62A 109.9
H61A C6A H62A 108.3
O4A C7A C6A 113.2(3)
O4A C7A H71A 108.9
C6A C7A H71A 108.9
O4A C7A H72A 108.9
C6A C7A H72A 108.9
H71A C7A H72A 107.8
O4A C8A C9A 112.9(3)
O4A C8A H81A 109.0
C9A C8A H81A 109.0
O4A C8A H82A 109.0
C9A C8A H82A 109.0
H81A C8A H82A 107.8
N6A C9A C8A 109.1(3)
N6A C9A H91A 109.9
C8A C9A H91A 109.9
N6A C9A H92A 109.9
C8A C9A H92A 109.9
H91A C9A H92A 108.3
O1B C1B C22B 61.5(7)
O1B C1B C2B 59.4(3)
C22B C1B C2B 41.4(7)
O1B C1B H11B 117.8
C22B C1B H11B 158.4
C2B C1B H11B 117.8
O1B C1B H12B 117.8
C22B C1B H12B 80.2
C2B C1B H12B 117.8
H11B C1B H12B 115.0
O1B C1B H13B 117.8
C22B C1B H13B 117.3
C2B C1B H13B 81.6
H11B C1B H13B 41.9
H12B C1B H13B 123.1
O1B C1B H14B 117.6
C22B C1B H14B 117.7
C2B C1B H14B 159.0
H11B C1B H14B 82.5
H12B C1B H14B 42.7
H13B C1B H14B 114.8
C22B C3B C2B 46.8(8)
C22B C3B O3B 124.3(9)
C2B C3B O3B 109.5(5)
C22B C3B H31B 125.2
C2B C3B H31B 109.8
O3B C3B H31B 109.8
C22B C3B H32B 63.0
C2B C3B H32B 109.8
O3B C3B H32B 109.8
H31B C3B H32B 108.2
C22B C3B H33B 105.9
C2B C3B H33B 143.7
O3B C3B H33B 106.2
H31B C3B H33B 62.6
H32B C3B H33B 50.1
C22B C3B H34B 107.0
C2B C3B H34B 69.9
O3B C3B H34B 106.0
H31B C3B H34B 44.5
H32B C3B H34B 141.6
H33B C3B H34B 106.3
N4B C4B O3B 124.1(3)
N4B C4B C5B 114.4(4)
O3B C4B C5B 121.5(3)
N5B C5B N6B 121.7(3)
N5B C5B C4B 111.8(3)
N6B C5B C4B 126.4(3)
N6B C6B C7B 109.8(3)
N6B C6B H61B 109.7
C7B C6B H61B 109.7
N6B C6B H62B 109.7
C7B C6B H62B 109.7
H61B C6B H62B 108.2
O4B C7B C6B 112.1(3)
O4B C7B H71B 109.2
C6B C7B H71B 109.2
O4B C7B H72B 109.2
C6B C7B H72B 109.2
H71B C7B H72B 107.9
O4B C8B C9B 111.6(3)
O4B C8B H81B 109.3
C9B C8B H81B 109.3
O4B C8B H82B 109.3
C9B C8B H82B 109.3
H81B C8B H82B 108.0
N6B C9B C8B 109.8(3)
N6B C9B H91B 109.7
C8B C9B H91B 109.7
N6B C9B H92B 109.7
C8B C9B H92B 109.7
H91B C9B H92B 108.2
O1C C1C C22C 60.7(6)
O1C C1C C2C 59.4(3)
C22C C1C C2C 41.2(7)
O1C C1C H11C 117.8
C22C C1C H11C 158.4
C2C C1C H11C 117.8
O1C C1C H12C 117.8
C22C C1C H12C 80.7
C2C C1C H12C 117.8
H11C C1C H12C 115.0
O1C C1C H13C 117.8
C22C C1C H13C 118.1
C2C C1C H13C 159.1
H11C C1C H13C 82.4
H12C C1C H13C 42.8
O1C C1C H14C 117.6
C22C C1C H14C 117.4
C2C C1C H14C 81.4
H11C C1C H14C 42.1
H12C C1C H14C 123.2
H13C C1C H14C 114.8
C22C C3C C2C 45.0(8)
C22C C3C O3C 123.0(8)
C2C C3C O3C 109.0(4)
C22C C3C H31C 126.0
C2C C3C H31C 109.9
O3C C3C H31C 109.9
C22C C3C H32C 64.9
C2C C3C H32C 109.9
O3C C3C H32C 109.9
H31C C3C H32C 108.3
C22C C3C H33C 105.9
C2C C3C H33C 143.5
O3C C3C H33C 106.3
H31C C3C H33C 65.6
H32C C3C H33C 47.3
C22C C3C H34C 107.4
C2C C3C H34C 72.2
O3C C3C H34C 106.7
H31C C3C H34C 41.8
H32C C3C H34C 139.8
H33C C3C H34C 106.5
N4C C4C O3C 124.1(3)
N4C C4C C5C 114.1(4)
O3C C4C C5C 121.8(3)
N5C C5C N6C 122.0(3)
N5C C5C C4C 111.9(3)
N6C C5C C4C 125.8(3)
N6C C6C C7C 108.7(3)
N6C C6C H61C 109.9
C7C C6C H61C 109.9
N6C C6C H62C 109.9
C7C C6C H62C 109.9
H61C C6C H62C 108.3
O4C C7C C6C 112.9(3)
O4C C7C H71C 109.0
C6C C7C H71C 109.0
O4C C7C H72C 109.0
C6C C7C H72C 109.0
H71C C7C H72C 107.8
O4C C8C C9C 112.5(3)
O4C C8C H81C 109.1
C9C C8C H81C 109.1
O4C C8C H82C 109.1
C9C C8C H82C 109.1
H81C C8C H82C 107.8
N6C C9C C8C 109.6(3)
N6C C9C H91C 109.8
C8C C9C H91C 109.8
N6C C9C H92C 109.8
C8C C9C H92C 109.8
H91C C9C H92C 108.2
O1D C1D C22D 60.3(7)
O1D C1D C2D 59.6(3)
C22D C1D C2D 41.2(7)
O1D C1D H11D 117.8
C22D C1D H11D 158.5
C2D C1D H11D 117.8
O1D C1D H12D 117.8
C22D C1D H12D 81.0
C2D C1D H12D 117.8
H11D C1D H12D 114.9
O1D C1D H13D 117.7
C22D C1D H13D 117.4
C2D C1D H13D 81.2
H11D C1D H13D 42.3
H12D C1D H13D 123.1
O1D C1D H14D 117.8
C22D C1D H14D 118.1
C2D C1D H14D 159.0
H11D C1D H14D 82.4
H12D C1D H14D 42.6
H13D C1D H14D 114.8
C22D C3D C2D 45.1(8)
C22D C3D O3D 121.5(9)
C2D C3D O3D 107.7(4)
C22D C3D H31D 127.0
C2D C3D H31D 110.2
O3D C3D H31D 110.2
C22D C3D H32D 65.2
C2D C3D H32D 110.2
O3D C3D H32D 110.2
H31D C3D H32D 108.5
C22D C3D H33D 106.9
C2D C3D H33D 144.2
O3D C3D H33D 106.9
H31D C3D H33D 65.3
H32D C3D H33D 47.7
C22D C3D H34D 107.6
C2D C3D H34D 71.9
O3D C3D H34D 106.5
H31D C3D H34D 42.1
H32D C3D H34D 140.1
H33D C3D H34D 106.6
N4D C4D O3D 123.7(4)
N4D C4D C5D 114.2(4)
O3D C4D C5D 122.0(3)
N5D C5D N6D 122.1(3)
N5D C5D C4D 111.9(3)
N6D C5D C4D 125.8(3)
N6D C6D C7D 109.3(3)
N6D C6D H61D 109.8
C7D C6D H61D 109.8
N6D C6D H62D 109.8
C7D C6D H62D 109.8
H61D C6D H62D 108.3
O4D C7D C6D 112.6(3)
O4D C7D H72D 109.1
C6D C7D H72D 109.1
O4D C7D H71D 109.1
C6D C7D H71D 109.1
H72D C7D H71D 107.8
O4D C8D C9D 111.2(3)
O4D C8D H81D 109.4
C9D C8D H81D 109.4
O4D C8D H82D 109.4
C9D C8D H82D 109.4
H81D C8D H82D 108.0
N6D C9D C8D 109.9(3)
N6D C9D H92D 109.7
C8D C9D H92D 109.7
N6D C9D H91D 109.7
C8D C9D H91D 109.7
H92D C9D H91D 108.2
C4A N4A S1A 107.7(3)
C5A N5A S1A 108.4(3)
C5A N6A C6A 114.1(3)
C5A N6A C9A 117.5(3)
C6A N6A C9A 112.0(3)
C4B N4B S1B 107.7(3)
C5B N5B S1B 108.2(3)
C5B N6B C6B 114.7(3)
C5B N6B C9B 117.4(3)
C6B N6B C9B 111.6(3)
C4C N4C S1C 107.7(3)
C5C N5C S1C 108.8(3)
C5C N6C C6C 114.1(3)
C5C N6C C9C 117.6(3)
C6C N6C C9C 111.6(3)
C4D N4D S1D 107.5(3)
C5D N5D S1D 108.5(3)
C5D N6D C6D 114.4(3)
C5D N6D C9D 117.2(3)
C6D N6D C9D 111.7(3)
C22A O1A C1A 60.0(7)
C22A O1A C2A 42.3(6)
C1A O1A C2A 61.4(3)
C4A O3A C3A 113.4(3)
C8A O4A C7A 109.4(3)
C1B O1B C2B 62.1(3)
C1B O1B C22B 60.7(7)
C2B O1B C22B 41.8(6)
C4B O3B C3B 113.6(3)
C8B O4B C7B 110.4(3)
C1C O1C C2C 62.0(3)
C1C O1C C22C 60.3(7)
C2C O1C C22C 41.7(7)
C4C O3C C3C 113.3(3)
C8C O4C C7C 109.2(3)
C1D O1D C22D 60.5(7)
C1D O1D C2D 62.0(3)
C22D O1D C2D 41.8(7)
C4D O3D C3D 112.9(3)
C8D O4D C7D 109.7(3)
N4A S1A N5A 97.83(18)
N4B S1B N5B 97.93(18)
N5C S1C N4C 97.55(17)
N5D S1D N4D 97.79(17)

loop_
_geom_bond_atom_site_label_1
_geom_bond_atom_site_label_2
_geom_bond_distance
C1A C22A 1.429(16)
C1A O1A 1.441(6)
C1A C2A 1.471(7)
C1A H11A 0.9700
C1A H12A 0.9700
C1A H13A 0.9700
C1A H14A 0.9700
C2A C3A 1.414(8)
C2A O1A 1.443(6)
C2A H2A 0.9800
C2A H34A 1.4456
C2B C3B 1.397(8)
C2B O1B 1.453(6)
C2B C1B 1.492(7)
C2B H2B 0.9800
C2B H34B 1.4003
C2C C3C 1.424(8)
C2C O1C 1.447(7)
C2C C1C 1.484(8)
C2C H2C 0.9800
C2C H34C 1.4576
C2D C3D 1.413(8)
C2D O1D 1.447(7)
C2D C1D 1.481(8)
C2D H2D 0.9800
C2D H34D 1.4449
C22A C3A 1.284(16)
C22A O1A 1.416(17)
C22A H22A 0.9800
C22B C3B 1.216(17)
C22B C1B 1.482(17)
C22B O1B 1.493(17)
C22B H22B 0.9800
C22C C3C 1.243(18)
C22C C1C 1.454(17)
C22C O1C 1.460(16)
C22C H22C 0.9800
C22D C3D 1.248(17)
C22D O1D 1.445(16)
C22D C1D 1.448(17)
C22D H22D 0.9800
C3A O3A 1.455(5)
C3A H31A 0.9700
C3A H32A 0.9700
C3A H33A 0.9700
C3A H34A 0.9700
C4A N4A 1.312(5)
C4A O3A 1.334(5)
C4A C5A 1.442(5)
C5A N5A 1.308(5)
C5A N6A 1.383(4)
C6A N6A 1.467(5)
C6A C7A 1.508(6)
C6A H61A 0.9700
C6A H62A 0.9700
C7A O4A 1.420(5)
C7A H71A 0.9700
C7A H72A 0.9700
C8A O4A 1.407(5)
C8A C9A 1.500(5)
C8A H81A 0.9700
C8A H82A 0.9700
C9A N6A 1.471(5)
C9A H91A 0.9700
C9A H92A 0.9700
C1B O1B 1.438(6)
C1B H11B 0.9700
C1B H12B 0.9700
C1B H13B 0.9700
C1B H14B 0.9700
C3B O3B 1.447(5)
C3B H31B 0.9700
C3B H32B 0.9700
C3B H33B 0.9700
C3B H34B 0.9700
C4B N4B 1.299(5)
C4B O3B 1.346(5)
C4B C5B 1.437(5)
C5B N5B 1.319(5)
C5B N6B 1.386(4)
C6B N6B 1.464(5)
C6B C7B 1.501(6)
C6B H61B 0.9700
C6B H62B 0.9700
C7B O4B 1.427(5)
C7B H71B 0.9700
C7B H72B 0.9700
C8B O4B 1.419(5)
C8B C9B 1.506(5)
C8B H81B 0.9700
C8B H82B 0.9700
C9B N6B 1.467(5)
C9B H91B 0.9700
C9B H92B 0.9700
C1C O1C 1.436(6)
C1C H11C 0.9700
C1C H12C 0.9700
C1C H13C 0.9700
C1C H14C 0.9700
C3C O3C 1.444(5)
C3C H31C 0.9700
C3C H32C 0.9700
C3C H33C 0.9700
C3C H34C 0.9700
C4C N4C 1.305(5)
C4C O3C 1.333(5)
C4C C5C 1.445(5)
C5C N5C 1.309(5)
C5C N6C 1.387(4)
C6C N6C 1.467(5)
C6C C7C 1.508(5)
C6C H61C 0.9700
C6C H62C 0.9700
C7C O4C 1.424(5)
C7C H71C 0.9700
C7C H72C 0.9700
C8C O4C 1.406(5)
C8C C9C 1.501(5)
C8C H81C 0.9700
C8C H82C 0.9700
C9C N6C 1.468(5)
C9C H91C 0.9700
C9C H92C 0.9700
C1D O1D 1.429(6)
C1D H11D 0.9700
C1D H12D 0.9700
C1D H13D 0.9700
C1D H14D 0.9700
C3D O3D 1.459(5)
C3D H31D 0.9700
C3D H32D 0.9700
C3D H33D 0.9700
C3D H34D 0.9700
C4D N4D 1.304(5)
C4D O3D 1.339(5)
C4D C5D 1.436(5)
C5D N5D 1.317(5)
C5D N6D 1.387(4)
C6D N6D 1.462(5)
C6D C7D 1.501(5)
C6D H61D 0.9700
C6D H62D 0.9700
C7D O4D 1.423(6)
C7D H72D 0.9700
C7D H71D 0.9700
C8D O4D 1.423(5)
C8D C9D 1.514(5)
C8D H81D 0.9700
C8D H82D 0.9700
C9D N6D 1.466(5)
C9D H92D 0.9700
C9D H91D 0.9700
N4A S1A 1.633(4)
N5A S1A 1.641(3)
N4B S1B 1.631(4)
N5B S1B 1.634(4)
N4C S1C 1.640(4)
N5C S1C 1.639(3)
N4D S1D 1.637(4)
N5D S1D 1.632(3)

loop_
_geom_torsion_atom_site_label_1
_geom_torsion_atom_site_label_2
_geom_torsion_atom_site_label_3
_geom_torsion_atom_site_label_4
_geom_torsion
C22A C1A C2A C3A 30.2(10)
O1A C1A C2A C3A 106.8(6)
C22A C1A C2A O1A -76.6(10)
O1A C1A C22A C3A -120(2)
C2A C1A C22A C3A -42.3(13)
C2A C1A C22A O1A 77.3(9)
O1A C22A C3A C2A -45.6(12)
C1A C22A C3A C2A 41.5(13)
O1A C22A C3A O3A 40.3(19)
C1A C22A C3A O3A 127.4(15)
O1A C2A C3A C22A 37.3(10)
C1A C2A C3A C22A -31.9(11)
O1A C2A C3A O3A -78.3(6)
C1A C2A C3A O3A -147.5(5)
N4A C4A C5A N5A 0.5(5)
O3A C4A C5A N5A -179.1(3)
N4A C4A C5A N6A 175.9(3)
O3A C4A C5A N6A -3.8(6)
N6A C6A C7A O4A 55.6(5)
O4A C8A C9A N6A -57.2(4)
C3B C22B C1B O1B -114(2)
C3B C22B C1B C2B -38.6(15)
O1B C22B C1B C2B 75.0(9)
C3B C2B C1B O1B 105.8(5)
C3B C2B C1B C22B 25.5(11)
O1B C2B C1B C22B -80.3(10)
C1B C22B C3B C2B 37.2(14)
O1B C22B C3B C2B -44.4(11)
C1B C22B C3B O3B 122.2(17)
O1B C22B C3B O3B 41(2)
O1B C2B C3B C22B 39.6(11)
C1B C2B C3B C22B -28.4(12)
O1B C2B C3B O3B -79.6(6)
C1B C2B C3B O3B -147.6(5)
N4B C4B C5B N5B 0.3(5)
O3B C4B C5B N5B -179.3(3)
N4B C4B C5B N6B 176.3(3)
O3B C4B C5B N6B -3.3(6)
N6B C6B C7B O4B 55.9(4)
O4B C8B C9B N6B -56.7(4)
C3C C22C C1C O1C -117(2)
C3C C22C C1C C2C -41.7(15)
O1C C22C C1C C2C 75.7(8)
C3C C2C C1C O1C 105.8(5)
C3C C2C C1C C22C 26.6(10)
O1C C2C C1C C22C -79.2(10)
C1C C22C C3C C2C 40.2(14)
O1C C22C C3C C2C -46.1(12)
C1C C22C C3C O3C 124.4(15)
O1C C22C C3C O3C 38(2)
O1C C2C C3C C22C 38.7(11)
C1C C2C C3C C22C -29.2(11)
O1C C2C C3C O3C -79.4(6)
C1C C2C C3C O3C -147.3(5)
N4C C4C C5C N5C 1.6(5)
O3C C4C C5C N5C -179.2(3)
N4C C4C C5C N6C 175.7(3)
O3C C4C C5C N6C -5.1(6)
N6C C6C C7C O4C 56.6(4)
O4C C8C C9C N6C -57.4(4)
C3D C22D C1D O1D -119(2)
C3D C22D C1D C2D -42.9(14)
O1D C22D C1D C2D 76.6(9)
C3D C2D C1D O1D 106.8(6)
C3D C2D C1D C22D 28.5(11)
O1D C2D C1D C22D -78.3(11)
O1D C22D C3D C2D -44.9(12)
C1D C22D C3D C2D 41.5(13)
O1D C22D C3D O3D 39(2)
C1D C22D C3D O3D 125.3(16)
O1D C2D C3D C22D 36.9(12)
C1D C2D C3D C22D -31.0(12)
O1D C2D C3D O3D -80.3(6)
C1D C2D C3D O3D -148.2(5)
N4D C4D C5D N5D 1.0(5)
O3D C4D C5D N5D -179.2(3)
N4D C4D C5D N6D 175.6(3)
O3D C4D C5D N6D -4.5(6)
N6D C6D C7D O4D 56.7(5)
O4D C8D C9D N6D -56.9(4)
O3A C4A N4A S1A 178.3(3)
C5A C4A N4A S1A -1.3(4)
N6A C5A N5A S1A -175.0(3)
C4A C5A N5A S1A 0.5(4)
N5A C5A N6A C6A 0.5(5)
C4A C5A N6A C6A -174.4(4)
N5A C5A N6A C9A -133.5(4)
C4A C5A N6A C9A 51.5(5)
C7A C6A N6A C5A 170.3(3)
C7A C6A N6A C9A -53.2(4)
C8A C9A N6A C5A -171.0(3)
C8A C9A N6A C6A 54.1(4)
O3B C4B N4B S1B 178.3(3)
C5B C4B N4B S1B -1.3(4)
N6B C5B N5B S1B -175.4(3)
C4B C5B N5B S1B 0.9(4)
N5B C5B N6B C6B 0.8(5)
C4B C5B N6B C6B -174.9(3)
N5B C5B N6B C9B -133.2(4)
C4B C5B N6B C9B 51.1(5)
C7B C6B N6B C5B 169.2(3)
C7B C6B N6B C9B -54.1(4)
C8B C9B N6B C5B -170.1(3)
C8B C9B N6B C6B 54.5(4)
O3C C4C N4C S1C 178.9(3)
C5C C4C N4C S1C -1.9(4)
N6C C5C N5C S1C -174.8(3)
C4C C5C N5C S1C -0.4(4)
N5C C5C N6C C6C -0.4(5)
C4C C5C N6C C6C -174.0(3)
N5C C5C N6C C9C -134.0(4)
C4C C5C N6C C9C 52.4(5)
C7C C6C N6C C5C 169.9(3)
C7C C6C N6C C9C -53.7(4)
C8C C9C N6C C5C -171.0(3)
C8C C9C N6C C6C 54.4(4)
O3D C4D N4D S1D 178.6(3)
C5D C4D N4D S1D -1.5(4)
N6D C5D N5D S1D -174.8(3)
C4D C5D N5D S1D 0.1(4)
N5D C5D N6D C6D -0.3(5)
C4D C5D N6D C6D -174.5(4)
N5D C5D N6D C9D -133.8(4)
C4D C5D N6D C9D 52.0(5)
C7D C6D N6D C5D 170.0(3)
C7D C6D N6D C9D -54.0(4)
C8D C9D N6D C5D -170.7(3)
C8D C9D N6D C6D 54.6(4)
C3A C22A O1A C1A 126.1(17)
C3A C22A O1A C2A 46.9(12)
C1A C22A O1A C2A -79.2(8)
C2A C1A O1A C22A -48.8(7)
C22A C1A O1A C2A 48.8(7)
C3A C2A O1A C22A -35.0(10)
C1A C2A O1A C22A 75.8(10)
C3A C2A O1A C1A -110.7(6)
N4A C4A O3A C3A 1.7(6)
C5A C4A O3A C3A -178.7(4)
C22A C3A O3A C4A 128.2(10)
C2A C3A O3A C4A 176.0(4)
C9A C8A O4A C7A 59.0(4)
C6A C7A O4A C8A -58.3(5)
C22B C1B O1B C2B 47.9(7)
C2B C1B O1B C22B -47.9(7)
C3B C2B O1B C1B -110.8(6)
C3B C2B O1B C22B -34.6(10)
C1B C2B O1B C22B 76.1(11)
C3B C22B O1B C1B 127.3(18)
C3B C22B O1B C2B 47.4(12)
C1B C22B O1B C2B -79.9(8)
N4B C4B O3B C3B 1.6(6)
C5B C4B O3B C3B -178.8(4)
C22B C3B O3B C4B 126.4(11)
C2B C3B O3B C4B 176.8(4)
C9B C8B O4B C7B 58.6(4)
C6B C7B O4B C8B -58.4(5)
C22C C1C O1C C2C 48.0(8)
C2C C1C O1C C22C -48.0(8)
C3C C2C O1C C1C -110.1(6)
C3C C2C O1C C22C -34.5(10)
C1C C2C O1C C22C 75.6(10)
C3C C22C O1C C1C 129(2)
C3C C22C O1C C2C 48.9(14)
C1C C22C O1C C2C -80.1(9)
N4C C4C O3C C3C 1.1(6)
C5C C4C O3C C3C -178.0(4)
C22C C3C O3C C4C 128.9(11)
C2C C3C O3C C4C 177.0(4)
C9C C8C O4C C7C 59.2(4)
C6C C7C O4C C8C -59.2(4)
C2D C1D O1D C22D -48.0(8)
C22D C1D O1D C2D 48.0(8)
C3D C22D O1D C1D 127(2)
C3D C22D O1D C2D 47.1(14)
C1D C22D O1D C2D -79.7(9)
C3D C2D O1D C1D -109.5(6)
C3D C2D O1D C22D -33.4(11)
C1D C2D O1D C22D 76.1(11)
N4D C4D O3D C3D 1.7(6)
C5D C4D O3D C3D -178.1(4)
C22D C3D O3D C4D 129.4(10)
C2D C3D O3D C4D 177.0(4)
C9D C8D O4D C7D 58.9(4)
C6D C7D O4D C8D -59.5(5)
C4A N4A S1A N5A 1.5(3)
C5A N5A S1A N4A -1.2(3)
C4B N4B S1B N5B 1.6(3)
C5B N5B S1B N4B -1.5(3)
C5C N5C S1C N4C -0.6(3)
C4C N4C S1C N5C 1.5(3)
C5D N5D S1D N4D -0.9(3)
C4D N4D S1D N5D 1.4(3)
